data_7231375
loop_
_publ_author_name
'Sun, Jing'
'Jiang, Wang'
'Yan, Chao-Guo'

_publ_section_title
;
 Convenient construction of
 tetrahydrochromeno[4&#x2032;,3&#x2032;:2,3]indolizino[8,7-b]indoles and
 tetrahydroindolizino[8,7-b]indoles via one-pot domino reaction
;
_journal_issue 50
_journal_name_full 'RSC Advances'
_journal_page_first 28736
_journal_paper_doi 10.1039/C8RA05138K
_journal_volume 8
_journal_year 2018
_chemical_formula_moiety 'C27 H28 N2 O3'
_chemical_formula_sum 'C27 H28 N2 O3'
_chemical_formula_weight 428.51
_space_group_crystal_system triclinic
_space_group_IT_number 2
_space_group_name_Hall '-P 1'
_space_group_name_H-M_alt 'P -1'
_symmetry_space_group_name_Hall '-P 1'
_symmetry_space_group_name_H-M 'P -1'
_atom_sites_solution_hydrogens geom
_audit_creation_method SHELXL-2014/7
_audit_update_record
;
2018-03-31 deposited with the CCDC.
2018-08-07 downloaded from the CCDC.
;
_cell_angle_alpha 96.559(3)
_cell_angle_beta 100.627(4)
_cell_angle_gamma 98.478(3)
_cell_formula_units_Z 2
_cell_length_a 7.9309(8)
_cell_length_b 8.1886(8)
_cell_length_c 18.5826(19)
_cell_measurement_reflns_used 6608
_cell_measurement_temperature 296(2)
_cell_measurement_theta_max 27.28
_cell_measurement_theta_min 2.25
_cell_volume 1160.7(2)
_computing_cell_refinement 'Bruker SAINT'
_computing_data_collection 'Bruker APEX2'
_computing_data_reduction 'Bruker SAINT'
_computing_molecular_graphics 'Bruker SHELXTL'
_computing_publication_material 'Bruker SHELXTL'
_computing_structure_refinement 'SHELXL-2014/7 (Sheldrick, 2014)'
_computing_structure_solution 'SHELXS-97 (Sheldrick 2008)'
_diffrn_ambient_temperature 296(2)
_diffrn_measured_fraction_theta_full 0.996
_diffrn_measured_fraction_theta_max 0.993
_diffrn_measurement_device_type 'CCD area detector'
_diffrn_measurement_method 'phi and omega scans'
_diffrn_radiation_source 'fine-focus sealed tube'
_diffrn_radiation_type MoK\a
_diffrn_radiation_wavelength 0.71073
_diffrn_reflns_av_R_equivalents 0.0395
_diffrn_reflns_av_unetI/netI 0.0482
_diffrn_reflns_Laue_measured_fraction_full 0.996
_diffrn_reflns_Laue_measured_fraction_max 0.993
_diffrn_reflns_limit_h_max 9
_diffrn_reflns_limit_h_min -10
_diffrn_reflns_limit_k_max 10
_diffrn_reflns_limit_k_min -10
_diffrn_reflns_limit_l_max 24
_diffrn_reflns_limit_l_min -24
_diffrn_reflns_number 18192
_diffrn_reflns_point_group_measured_fraction_full 0.996
_diffrn_reflns_point_group_measured_fraction_max 0.993
_diffrn_reflns_theta_full 25.242
_diffrn_reflns_theta_max 27.609
_diffrn_reflns_theta_min 2.254
_exptl_absorpt_coefficient_mu 0.080
_exptl_absorpt_correction_T_max 0.984
_exptl_absorpt_correction_T_min 0.975
_exptl_absorpt_correction_type multi-scan
_exptl_absorpt_process_details sadabs
_exptl_crystal_colour colorless
_exptl_crystal_density_diffrn 1.226
_exptl_crystal_description block
_exptl_crystal_F_000 456
_exptl_crystal_size_max 0.320
_exptl_crystal_size_mid 0.260
_exptl_crystal_size_min 0.200
_refine_diff_density_max 0.236
_refine_diff_density_min -0.186
_refine_diff_density_rms 0.037
_refine_ls_extinction_method none
_refine_ls_goodness_of_fit_ref 1.030
_refine_ls_hydrogen_treatment constr
_refine_ls_matrix_type full
_refine_ls_number_parameters 307
_refine_ls_number_reflns 5359
_refine_ls_number_restraints 0
_refine_ls_restrained_S_all 1.030
_refine_ls_R_factor_all 0.1012
_refine_ls_R_factor_gt 0.0591
_refine_ls_shift/su_max 0.000
_refine_ls_shift/su_mean 0.000
_refine_ls_structure_factor_coef Fsqd
_refine_ls_weighting_details 'w=1/[\s^2^(Fo^2^)+(0.0720P)^2^+0.2369P] where P=(Fo^2^+2Fc^2^)/3'
_refine_ls_weighting_scheme calc
_refine_ls_wR_factor_gt 0.1385
_refine_ls_wR_factor_ref 0.1560
_reflns_Friedel_coverage 0.000
_reflns_number_gt 3465
_reflns_number_total 5359
_reflns_threshold_expression 'I > 2\s(I)'
_cod_data_source_file c8ra05138k2.cif
_cod_data_source_block 2b
_cod_database_code 7231375
_shelx_shelxl_version_number 2014/7
_shelx_space_group_comment
; 
The symmetry employed for this shelxl refinement is uniquely defined 
by the following loop, which should always be used as a source of 
symmetry information in preference to the above space-group names. 
They are only intended as comments. 
;
_shelx_estimated_absorpt_t_min 0.975
_shelx_estimated_absorpt_t_max 0.984

loop_
_space_group_symop_operation_xyz
'x, y, z'
'-x, -y, -z'

loop_
_atom_site_label
_atom_site_type_symbol
_atom_site_fract_x
_atom_site_fract_y
_atom_site_fract_z
_atom_site_U_iso_or_equiv
_atom_site_adp_type
_atom_site_occupancy
_atom_site_site_symmetry_order
_atom_site_calc_flag
_atom_site_refinement_flags_posn
_atom_site_refinement_flags_adp
_atom_site_refinement_flags_occupancy
_atom_site_disorder_assembly
_atom_site_disorder_group
C1 C 0.6402(2) 0.5332(2) 0.69566(10) 0.0457(4) Uani 1 1 d . . . . .
C2 C 0.5817(3) 0.6646(2) 0.73216(12) 0.0584(5) Uani 1 1 d . . . . .
H2 H 0.5462 0.7505 0.7077 0.070 Uiso 1 1 calc R U . . .
C3 C 0.5781(3) 0.6633(3) 0.80547(13) 0.0711(6) Uani 1 1 d . . . . .
H3 H 0.5395 0.7500 0.8310 0.085 Uiso 1 1 calc R U . . .
C4 C 0.6310(3) 0.5349(3) 0.84290(12) 0.0690(6) Uani 1 1 d . . . . .
C5 C 0.7027(5) 0.4478(4) 0.96108(14) 0.1101(10) Uani 1 1 d . . . . .
H5A H 0.6460 0.3344 0.9442 0.165 Uiso 1 1 calc R U . . .
H5B H 0.6939 0.4785 1.0115 0.165 Uiso 1 1 calc R U . . .
H5C H 0.8232 0.4583 0.9580 0.165 Uiso 1 1 calc R U . . .
C6 C 0.6848(3) 0.4019(3) 0.80683(11) 0.0589(5) Uani 1 1 d . . . . .
H6 H 0.7183 0.3160 0.8318 0.071 Uiso 1 1 calc R U . . .
C7 C 0.6879(2) 0.3990(2) 0.73149(10) 0.0464(4) Uani 1 1 d . . . . .
C8 C 0.7300(2) 0.2829(2) 0.67690(10) 0.0444(4) Uani 1 1 d . . . . .
C9 C 0.7099(2) 0.35066(19) 0.61254(9) 0.0414(4) Uani 1 1 d . . . . .
C10 C 0.7856(3) 0.1161(2) 0.67950(10) 0.0508(5) Uani 1 1 d . . . . .
H10A H 0.7382 0.0616 0.7169 0.061 Uiso 1 1 calc R U . . .
H10B H 0.9116 0.1309 0.6928 0.061 Uiso 1 1 calc R U . . .
C11 C 0.7216(3) 0.0085(2) 0.60480(10) 0.0511(5) Uani 1 1 d . . . . .
H11A H 0.7808 -0.0870 0.6031 0.061 Uiso 1 1 calc R U . . .
H11B H 0.5978 -0.0326 0.5980 0.061 Uiso 1 1 calc R U . . .
C12 C 0.7399(2) 0.26726(19) 0.54465(9) 0.0400(4) Uani 1 1 d . . . . .
C13 C 0.7610(2) 0.30776(19) 0.47588(9) 0.0399(4) Uani 1 1 d . . . . .
C14 C 0.7601(2) 0.4748(2) 0.45521(9) 0.0425(4) Uani 1 1 d . . . . .
C15 C 0.7910(3) 0.6370(2) 0.35982(12) 0.0644(6) Uani 1 1 d . . . . .
H15A H 0.6830 0.6753 0.3617 0.097 Uiso 1 1 calc R U . . .
H15B H 0.8064 0.6232 0.3096 0.097 Uiso 1 1 calc R U . . .
H15C H 0.8855 0.7174 0.3897 0.097 Uiso 1 1 calc R U . . .
C16 C 0.7775(2) 0.0373(2) 0.47723(10) 0.0471(4) Uani 1 1 d . . . . .
H16 H 0.7875 -0.0732 0.4637 0.056 Uiso 1 1 calc R U . . .
C17 C 0.7845(2) 0.1583(2) 0.43248(9) 0.0420(4) Uani 1 1 d . . . . .
C18 C 0.8040(2) 0.12621(19) 0.35457(9) 0.0412(4) Uani 1 1 d . . . . .
C19 C 0.9319(2) 0.2179(2) 0.32630(10) 0.0496(4) Uani 1 1 d . . . . .
H19 H 1.0106 0.3044 0.3571 0.060 Uiso 1 1 calc R U . . .
C20 C 0.9442(3) 0.1827(2) 0.25351(11) 0.0567(5) Uani 1 1 d . . . . .
H20 H 1.0313 0.2467 0.2364 0.068 Uiso 1 1 calc R U . . .
C21 C 0.8313(3) 0.0551(3) 0.20468(10) 0.0558(5) Uani 1 1 d . . . . .
C22 C 0.8475(4) 0.0186(4) 0.12416(12) 0.0803(7) Uani 1 1 d . . . . .
C23 C 1.0120(8) -0.0503(9) 0.1208(2) 0.151(3) Uani 0.744(4) 1 d . . P A 1
H23A H 1.0056 -0.1543 0.1402 0.226 Uiso 0.744(4) 1 calc R U P A 1
H23B H 1.1100 0.0276 0.1498 0.226 Uiso 0.744(4) 1 calc R U P A 1
H23C H 1.0254 -0.0680 0.0704 0.226 Uiso 0.744(4) 1 calc R U P A 1
C24 C 0.8681(9) 0.1882(6) 0.0920(2) 0.140(2) Uani 0.744(4) 1 d . . P A 1
H24A H 0.9669 0.2636 0.1218 0.211 Uiso 0.744(4) 1 calc R U P A 1
H24B H 0.7650 0.2364 0.0925 0.211 Uiso 0.744(4) 1 calc R U P A 1
H24C H 0.8849 0.1682 0.0421 0.211 Uiso 0.744(4) 1 calc R U P A 1
C25 C 0.6887(7) -0.0891(9) 0.0759(2) 0.136(2) Uani 0.744(4) 1 d . . P A 1
H25A H 0.6942 -0.0865 0.0249 0.204 Uiso 0.744(4) 1 calc R U P A 1
H25B H 0.5866 -0.0482 0.0857 0.204 Uiso 0.744(4) 1 calc R U P A 1
H25C H 0.6835 -0.2018 0.0863 0.204 Uiso 0.744(4) 1 calc R U P A 1
C23' C 1.008(2) 0.108(3) 0.1082(7) 0.151(3) Uani 0.256(4) 1 d . . P A 2
H23D H 1.0080 0.0827 0.0565 0.226 Uiso 0.256(4) 1 calc R U P A 2
H23E H 1.1070 0.0751 0.1369 0.226 Uiso 0.256(4) 1 calc R U P A 2
H23F H 1.0130 0.2264 0.1207 0.226 Uiso 0.256(4) 1 calc R U P A 2
C24' C 0.687(3) 0.042(2) 0.0749(8) 0.140(2) Uani 0.256(4) 1 d . . P A 2
H24D H 0.6604 0.1500 0.0896 0.211 Uiso 0.256(4) 1 calc R U P A 2
H24E H 0.5922 -0.0428 0.0782 0.211 Uiso 0.256(4) 1 calc R U P A 2
H24F H 0.7034 0.0338 0.0248 0.211 Uiso 0.256(4) 1 calc R U P A 2
C25' C 0.863(2) -0.181(2) 0.1112(6) 0.136(2) Uani 0.256(4) 1 d . . P A 2
H25D H 0.8973 -0.2071 0.0649 0.204 Uiso 0.256(4) 1 calc R U P A 2
H25E H 0.7522 -0.2474 0.1103 0.204 Uiso 0.256(4) 1 calc R U P A 2
H25F H 0.9485 -0.2040 0.1507 0.204 Uiso 0.256(4) 1 calc R U P A 2
C26 C 0.7069(3) -0.0378(2) 0.23348(11) 0.0554(5) Uani 1 1 d . . . . .
H26 H 0.6304 -0.1263 0.2029 0.066 Uiso 1 1 calc R U . . .
C27 C 0.6928(2) -0.0031(2) 0.30649(10) 0.0469(4) Uani 1 1 d . . . . .
H27 H 0.6066 -0.0681 0.3237 0.056 Uiso 1 1 calc R U . . .
N1 N 0.65549(19) 0.50165(17) 0.62318(8) 0.0450(4) Uani 1 1 d . . . . .
H1 H 0.6346 0.5655 0.5901 0.054 Uiso 1 1 calc R U . . .
N2 N 0.75358(19) 0.10274(16) 0.54473(8) 0.0445(4) Uani 1 1 d . . . . .
O1 O 0.6224(3) 0.5533(3) 0.91673(9) 0.1040(7) Uani 1 1 d . . . . .
O2 O 0.73582(19) 0.59600(15) 0.49338(7) 0.0596(4) Uani 1 1 d . . . . .
O3 O 0.7881(2) 0.48066(15) 0.38729(7) 0.0601(4) Uani 1 1 d . . . . .

loop_
_atom_site_aniso_label
_atom_site_aniso_U_11
_atom_site_aniso_U_22
_atom_site_aniso_U_33
_atom_site_aniso_U_23
_atom_site_aniso_U_13
_atom_site_aniso_U_12
C1 0.0443(11) 0.0418(9) 0.0485(10) -0.0014(8) 0.0094(8) 0.0056(8)
C2 0.0659(13) 0.0472(10) 0.0635(13) 0.0000(9) 0.0168(10) 0.0167(9)
C3 0.0839(17) 0.0641(13) 0.0689(15) -0.0072(11) 0.0273(12) 0.0226(12)
C4 0.0843(17) 0.0732(14) 0.0522(12) -0.0018(11) 0.0243(11) 0.0176(12)
C5 0.157(3) 0.126(2) 0.0536(15) 0.0124(16) 0.0270(17) 0.039(2)
C6 0.0677(14) 0.0607(12) 0.0500(11) 0.0076(9) 0.0142(10) 0.0141(10)
C7 0.0461(11) 0.0448(9) 0.0472(10) 0.0021(8) 0.0098(8) 0.0075(8)
C8 0.0476(11) 0.0396(9) 0.0457(10) 0.0057(8) 0.0079(8) 0.0092(8)
C9 0.0418(10) 0.0348(8) 0.0464(10) 0.0026(7) 0.0073(7) 0.0080(7)
C10 0.0603(12) 0.0454(10) 0.0499(11) 0.0132(8) 0.0113(9) 0.0145(9)
C11 0.0659(13) 0.0372(9) 0.0549(11) 0.0129(8) 0.0162(9) 0.0142(8)
C12 0.0422(10) 0.0327(8) 0.0451(10) 0.0065(7) 0.0056(7) 0.0105(7)
C13 0.0411(10) 0.0343(8) 0.0440(9) 0.0050(7) 0.0058(7) 0.0093(7)
C14 0.0449(10) 0.0368(9) 0.0445(10) 0.0051(8) 0.0045(8) 0.0088(7)
C15 0.0901(16) 0.0464(11) 0.0635(13) 0.0218(10) 0.0230(11) 0.0140(10)
C16 0.0583(12) 0.0341(8) 0.0506(11) 0.0023(8) 0.0119(9) 0.0157(8)
C17 0.0444(10) 0.0361(8) 0.0457(10) 0.0037(7) 0.0075(8) 0.0113(7)
C18 0.0465(10) 0.0362(8) 0.0436(9) 0.0062(7) 0.0087(8) 0.0164(7)
C19 0.0476(11) 0.0444(9) 0.0552(11) 0.0003(8) 0.0108(9) 0.0073(8)
C20 0.0575(13) 0.0563(11) 0.0599(12) 0.0105(10) 0.0209(10) 0.0081(9)
C21 0.0624(13) 0.0612(12) 0.0468(11) 0.0090(9) 0.0120(9) 0.0186(10)
C22 0.0892(19) 0.107(2) 0.0474(12) 0.0049(13) 0.0195(12) 0.0232(15)
C23 0.168(5) 0.254(8) 0.063(2) 0.001(3) 0.041(3) 0.138(6)
C24 0.238(7) 0.141(4) 0.066(2) 0.049(3) 0.058(3) 0.050(4)
C25 0.138(4) 0.198(6) 0.048(2) -0.025(3) 0.006(2) 0.003(4)
C23' 0.168(5) 0.254(8) 0.063(2) 0.001(3) 0.041(3) 0.138(6)
C24' 0.238(7) 0.141(4) 0.066(2) 0.049(3) 0.058(3) 0.050(4)
C25' 0.138(4) 0.198(6) 0.048(2) -0.025(3) 0.006(2) 0.003(4)
C26 0.0606(13) 0.0498(10) 0.0502(11) -0.0021(9) 0.0046(9) 0.0076(9)
C27 0.0513(11) 0.0384(9) 0.0525(11) 0.0077(8) 0.0126(9) 0.0090(8)
N1 0.0514(9) 0.0371(7) 0.0481(9) 0.0058(6) 0.0097(7) 0.0132(6)
N2 0.0581(10) 0.0335(7) 0.0442(8) 0.0066(6) 0.0111(7) 0.0141(6)
O1 0.1540(19) 0.1151(15) 0.0576(10) 0.0051(10) 0.0412(11) 0.0518(14)
O2 0.0906(11) 0.0358(7) 0.0569(8) 0.0065(6) 0.0211(7) 0.0185(6)
O3 0.0977(11) 0.0398(7) 0.0517(8) 0.0152(6) 0.0234(7) 0.0235(7)

loop_
_atom_type_symbol
_atom_type_description
_atom_type_scat_dispersion_real
_atom_type_scat_dispersion_imag
_atom_type_scat_source
C C 0.0033 0.0016 'International Tables Vol C Tables 4.2.6.8 and 6.1.1.4'
H H 0.0000 0.0000 'International Tables Vol C Tables 4.2.6.8 and 6.1.1.4'
N N 0.0061 0.0033 'International Tables Vol C Tables 4.2.6.8 and 6.1.1.4'
O O 0.0106 0.0060 'International Tables Vol C Tables 4.2.6.8 and 6.1.1.4'

loop_
_geom_angle_atom_site_label_1
_geom_angle_atom_site_label_2
_geom_angle_atom_site_label_3
_geom_angle
N1 C1 C2 130.15(17)
N1 C1 C7 108.13(15)
C2 C1 C7 121.66(17)
C3 C2 C1 117.65(19)
C3 C2 H2 121.2
C1 C2 H2 121.2
C2 C3 C4 121.73(19)
C2 C3 H3 119.1
C4 C3 H3 119.1
C6 C4 O1 124.2(2)
C6 C4 C3 121.12(19)
O1 C4 C3 114.63(19)
O1 C5 H5A 109.5
O1 C5 H5B 109.5
H5A C5 H5B 109.5
O1 C5 H5C 109.5
H5A C5 H5C 109.5
H5B C5 H5C 109.5
C4 C6 C7 118.40(19)
C4 C6 H6 120.8
C7 C6 H6 120.8
C6 C7 C1 119.36(17)
C6 C7 C8 133.99(17)
C1 C7 C8 106.65(15)
C9 C8 C7 106.68(15)
C9 C8 C10 120.64(15)
C7 C8 C10 132.68(16)
C8 C9 N1 110.23(15)
C8 C9 C12 122.49(15)
N1 C9 C12 127.26(15)
C8 C10 C11 109.94(14)
C8 C10 H10A 109.7
C11 C10 H10A 109.7
C8 C10 H10B 109.7
C11 C10 H10B 109.7
H10A C10 H10B 108.2
N2 C11 C10 111.20(14)
N2 C11 H11A 109.4
C10 C11 H11A 109.4
N2 C11 H11B 109.4
C10 C11 H11B 109.4
H11A C11 H11B 108.0
N2 C12 C13 107.57(14)
N2 C12 C9 115.01(14)
C13 C12 C9 137.42(14)
C12 C13 C17 107.36(14)
C12 C13 C14 123.90(15)
C17 C13 C14 128.73(15)
O2 C14 O3 122.17(15)
O2 C14 C13 126.14(16)
O3 C14 C13 111.68(14)
O3 C15 H15A 109.5
O3 C15 H15B 109.5
H15A C15 H15B 109.5
O3 C15 H15C 109.5
H15A C15 H15C 109.5
H15B C15 H15C 109.5
N2 C16 C17 109.86(14)
N2 C16 H16 125.1
C17 C16 H16 125.1
C16 C17 C13 105.81(15)
C16 C17 C18 123.23(15)
C13 C17 C18 130.89(15)
C27 C18 C19 116.88(16)
C27 C18 C17 119.62(15)
C19 C18 C17 123.49(16)
C20 C19 C18 121.10(17)
C20 C19 H19 119.4
C18 C19 H19 119.4
C19 C20 C21 122.31(18)
C19 C20 H20 118.8
C21 C20 H20 118.8
C26 C21 C20 116.32(17)
C26 C21 C22 122.3(2)
C20 C21 C22 121.32(19)
C23' C22 C24' 113.8(9)
C25 C22 C23 113.2(4)
C23' C22 C21 113.8(6)
C24' C22 C21 109.7(6)
C25 C22 C21 113.1(3)
C23 C22 C21 109.4(2)
C25 C22 C24 105.9(4)
C23 C22 C24 106.5(4)
C21 C22 C24 108.4(2)
C23' C22 C25' 105.6(9)
C24' C22 C25' 108.2(9)
C21 C22 C25' 105.1(5)
C22 C23 H23A 109.5
C22 C23 H23B 109.5
H23A C23 H23B 109.5
C22 C23 H23C 109.5
H23A C23 H23C 109.5
H23B C23 H23C 109.5
C22 C24 H24A 109.5
C22 C24 H24B 109.5
H24A C24 H24B 109.5
C22 C24 H24C 109.5
H24A C24 H24C 109.5
H24B C24 H24C 109.5
C22 C25 H25A 109.5
C22 C25 H25B 109.5
H25A C25 H25B 109.5
C22 C25 H25C 109.5
H25A C25 H25C 109.5
H25B C25 H25C 109.5
C22 C23' H23D 109.5
C22 C23' H23E 109.5
H23D C23' H23E 109.5
C22 C23' H23F 109.5
H23D C23' H23F 109.5
H23E C23' H23F 109.5
C22 C24' H24D 109.5
C22 C24' H24E 109.5
H24D C24' H24E 109.5
C22 C24' H24F 109.5
H24D C24' H24F 109.5
H24E C24' H24F 109.5
C22 C25' H25D 109.5
C22 C25' H25E 109.5
H25D C25' H25E 109.5
C22 C25' H25F 109.5
H25D C25' H25F 109.5
H25E C25' H25F 109.5
C21 C26 C27 121.85(18)
C21 C26 H26 119.1
C27 C26 H26 119.1
C26 C27 C18 121.52(17)
C26 C27 H27 119.2
C18 C27 H27 119.2
C1 N1 C9 108.30(14)
C1 N1 H1 125.8
C9 N1 H1 125.8
C16 N2 C12 109.37(14)
C16 N2 C11 125.94(14)
C12 N2 C11 124.14(14)
C4 O1 C5 117.9(2)
C14 O3 C15 117.71(14)

loop_
_geom_bond_atom_site_label_1
_geom_bond_atom_site_label_2
_geom_bond_distance
C1 N1 1.373(2)
C1 C2 1.389(3)
C1 C7 1.411(2)
C2 C3 1.369(3)
C2 H2 0.9300
C3 C4 1.398(3)
C3 H3 0.9300
C4 C6 1.376(3)
C4 O1 1.378(3)
C5 O1 1.401(3)
C5 H5A 0.9600
C5 H5B 0.9600
C5 H5C 0.9600
C6 C7 1.402(3)
C6 H6 0.9300
C7 C8 1.429(2)
C8 C9 1.368(2)
C8 C10 1.498(2)
C9 N1 1.374(2)
C9 C12 1.441(2)
C10 C11 1.513(3)
C10 H10A 0.9700
C10 H10B 0.9700
C11 N2 1.466(2)
C11 H11A 0.9700
C11 H11B 0.9700
C12 N2 1.3676(19)
C12 C13 1.390(2)
C13 C17 1.442(2)
C13 C14 1.463(2)
C14 O2 1.213(2)
C14 O3 1.326(2)
C15 O3 1.430(2)
C15 H15A 0.9600
C15 H15B 0.9600
C15 H15C 0.9600
C16 N2 1.364(2)
C16 C17 1.366(2)
C16 H16 0.9300
C17 C18 1.482(2)
C18 C27 1.384(2)
C18 C19 1.390(2)
C19 C20 1.375(3)
C19 H19 0.9300
C20 C21 1.387(3)
C20 H20 0.9300
C21 C26 1.381(3)
C21 C22 1.525(3)
C22 C23' 1.469(19)
C22 C24' 1.477(19)
C22 C25 1.498(5)
C22 C23 1.504(5)
C22 C24 1.572(5)
C22 C25' 1.649(18)
C23 H23A 0.9600
C23 H23B 0.9600
C23 H23C 0.9600
C24 H24A 0.9600
C24 H24B 0.9600
C24 H24C 0.9600
C25 H25A 0.9600
C25 H25B 0.9600
C25 H25C 0.9600
C23' H23D 0.9600
C23' H23E 0.9600
C23' H23F 0.9600
C24' H24D 0.9600
C24' H24E 0.9600
C24' H24F 0.9600
C25' H25D 0.9600
C25' H25E 0.9600
C25' H25F 0.9600
C26 C27 1.382(3)
C26 H26 0.9300
C27 H27 0.9300
N1 H1 0.8600

loop_
_geom_hbond_atom_site_label_D
_geom_hbond_atom_site_label_H
_geom_hbond_atom_site_label_A
_geom_hbond_distance_DH
_geom_hbond_distance_HA
_geom_hbond_distance_DA
_geom_hbond_angle_DHA
N1 H1 O2 0.86 2.12 2.7691(19) 131.4
